data_1545387
loop_
_publ_author_name
'Chkirate, Karim'
'Mague, Joel T.'
'Sebbar, Nada Kheira'
'Ouzidan, Younes'
'Essassi, El Mokhtar'

_publ_section_title
;
 <i>N</i>-{2-[2-(5-Methyl-1<i>H</i>-pyrazol-3-yl)acetamido]phenyl}benzamide
 monohydrate
;
_journal_coeditor_code SJ4090
_journal_issue 2
_journal_name_full IUCrData
_journal_page_first x170251
_journal_paper_doi 10.1107/S2414314617002516
_journal_volume 2
_journal_year 2017
_chemical_formula_iupac 'C19 H18 N4 O2, H2 O'
_chemical_formula_moiety 'C19 H18 N4 O2, H2 O'
_chemical_formula_sum 'C19 H20 N4 O3'
_chemical_formula_weight 352.39
_chemical_name_systematic
;
<i>N</i>-{2-[2-(5-Methyl-1<i>H</i>-pyrazol-3-yl)acetamido]phenyl}benzamide
monohydrate
;
_space_group_crystal_system triclinic
_space_group_IT_number 2
_space_group_name_Hall '-P 1'
_space_group_name_H-M_alt 'P -1'
_symmetry_space_group_name_Hall '-P 1'
_symmetry_space_group_name_H-M 'P -1'
_atom_sites_solution_hydrogens difmap
_atom_sites_solution_primary direct
_atom_sites_solution_secondary difmap
_audit_creation_method SHELXL-2014/7
_cell_angle_alpha 101.889(2)
_cell_angle_beta 94.104(2)
_cell_angle_gamma 90.4020(10)
_cell_formula_units_Z 2
_cell_length_a 8.4220(3)
_cell_length_b 10.0410(4)
_cell_length_c 10.8799(4)
_cell_measurement_reflns_used 5496
_cell_measurement_temperature 150(2)
_cell_measurement_theta_max 71.9278
_cell_measurement_theta_min 4.5012
_cell_volume 897.79(6)
_computing_cell_refinement
;
<i>SAINT</i> (Bruker, 2016)
;
_computing_data_collection
;
<i>APEX3</i> (Bruker, 2016)
;
_computing_data_reduction
;
<i>SAINT</i> (Bruker, 2016)
;
_computing_molecular_graphics
;
<i>DIAMOND</i> (Brandenburg & Putz, 2012)
;
_computing_publication_material
;
<i>SHELXTL</i> (Sheldrick, 2008)
;
_computing_structure_refinement
;
<i>SHELXL2014</i> (Sheldrick, 2015<i>b</i>)
;
_computing_structure_solution
;
<i>SHELXT</i> (Sheldrick, 2015<i>a</i>)
;
_diffrn_ambient_temperature 150(2)
_diffrn_detector_area_resol_mean 10.4167
_diffrn_measured_fraction_theta_full 0.942
_diffrn_measured_fraction_theta_max 0.925
_diffrn_measurement_device_type 'Bruker D8 VENTURE PHOTON 100 CMOS'
_diffrn_measurement_method '\w scans'
_diffrn_radiation_monochromator mirror
_diffrn_radiation_type CuK\a
_diffrn_radiation_wavelength 1.54178
_diffrn_reflns_av_R_equivalents 0.0275
_diffrn_reflns_limit_h_max 10
_diffrn_reflns_limit_h_min -10
_diffrn_reflns_limit_k_max 12
_diffrn_reflns_limit_k_min -11
_diffrn_reflns_limit_l_max 13
_diffrn_reflns_limit_l_min -12
_diffrn_reflns_number 6831
_diffrn_reflns_theta_full 68.000
_diffrn_reflns_theta_max 72.173
_diffrn_reflns_theta_min 4.164
_exptl_absorpt_coefficient_mu 0.741
_exptl_absorpt_correction_T_max 0.93
_exptl_absorpt_correction_T_min 0.85
_exptl_absorpt_correction_type multi-scan
_exptl_absorpt_process_details
;
(<i>SADABS</i>; Bruker, 2016)
;
_exptl_crystal_colour colourless
_exptl_crystal_density_diffrn 1.304
_exptl_crystal_density_method 'not measured'
_exptl_crystal_description block
_exptl_crystal_F_000 372
_exptl_crystal_size_max 0.154
_exptl_crystal_size_mid 0.139
_exptl_crystal_size_min 0.101
_refine_diff_density_max 0.195
_refine_diff_density_min -0.213
_refine_ls_extinction_coef 0.0164(16)
_refine_ls_extinction_expression Fc^*^=kFc[1+0.001xFc^2^\l^3^/sin(2\q)]^-1/4^
_refine_ls_extinction_method
;
<i>SHELXL2014</i> (Sheldrick, 2015<i>b</i>)
;
_refine_ls_goodness_of_fit_ref 1.062
_refine_ls_hydrogen_treatment refall
_refine_ls_matrix_type full
_refine_ls_number_parameters 316
_refine_ls_number_reflns 3279
_refine_ls_number_restraints 0
_refine_ls_restrained_S_all 1.062
_refine_ls_R_factor_all 0.0444
_refine_ls_R_factor_gt 0.0382
_refine_ls_shift/su_max 0.000
_refine_ls_shift/su_mean 0.000
_refine_ls_structure_factor_coef Fsqd
_refine_ls_weighting_details 'w=1/[\s^2^(Fo^2^)+(0.0641P)^2^+0.2007P] where P=(Fo^2^+2Fc^2^)/3'
_refine_ls_weighting_scheme calc
_refine_ls_wR_factor_gt 0.1062
_refine_ls_wR_factor_ref 0.1142
_reflns_number_gt 2846
_reflns_number_total 3279
_reflns_threshold_expression 'I > 2\s(I)'
_cod_data_source_file sj4090sup1.cif
_cod_data_source_block I
_cod_database_code 1545387
_shelx_space_group_comment
;
The symmetry employed for this shelxl refinement is uniquely defined
by the following loop, which should always be used as a source of
symmetry information in preference to the above space-group names.
They are only intended as comments.
;
_shelx_estimated_absorpt_t_min 0.894
_shelx_estimated_absorpt_t_max 0.929

loop_
_space_group_symop_operation_xyz
'x, y, z'
'-x, -y, -z'

loop_
_atom_site_type_symbol
_atom_site_label
_atom_site_fract_x
_atom_site_fract_y
_atom_site_fract_z
_atom_site_U_iso_or_equiv
_atom_site_adp_type
_atom_site_calc_flag
_atom_site_occupancy
O O1 0.79721(16) 0.27601(13) 0.44040(10) 0.0459(3) Uani d 1
O O2 0.93031(11) 0.56110(10) 0.87382(10) 0.0299(3) Uani d 1
N N1 0.83593(16) 0.38781(15) 0.64465(12) 0.0344(3) Uani d 1
H H1 0.828(3) 0.468(2) 0.695(2) 0.053(6) Uiso d 1
N N2 0.77023(13) 0.38862(11) 0.89936(10) 0.0226(3) Uani d 1
H H2A 0.693(2) 0.3631(18) 0.9497(18) 0.037(5) Uiso d 1
N N3 0.47391(14) 0.69851(11) 0.95462(11) 0.0266(3) Uani d 1
N N4 0.42223(14) 0.79751(12) 0.89372(11) 0.0275(3) Uani d 1
H H4A 0.315(3) 0.798(2) 0.870(2) 0.050(6) Uiso d 1
C C1 0.73450(18) 0.51188(18) 0.48918(14) 0.0354(4) Uani d 1
C C2 0.7643(2) 0.63951(19) 0.56712(16) 0.0421(4) Uani d 1
H H2 0.830(2) 0.651(2) 0.648(2) 0.050(5) Uiso d 1
C C3 0.7021(2) 0.7553(2) 0.53373(19) 0.0514(5) Uani d 1
H H3 0.725(3) 0.844(3) 0.588(2) 0.067(7) Uiso d 1
C C4 0.6082(2) 0.7447(2) 0.42178(19) 0.0541(5) Uani d 1
H H4 0.569(3) 0.827(2) 0.402(2) 0.062(6) Uiso d 1
C C5 0.5786(2) 0.6188(2) 0.34362(17) 0.0499(5) Uani d 1
H H5 0.509(3) 0.608(2) 0.264(2) 0.055(6) Uiso d 1
C C6 0.6409(2) 0.5025(2) 0.37623(15) 0.0433(4) Uani d 1
H H6 0.619(3) 0.408(2) 0.321(2) 0.055(6) Uiso d 1
C C7 0.79287(18) 0.38224(17) 0.52099(14) 0.0352(4) Uani d 1
C C8 0.88775(17) 0.27928(15) 0.70092(13) 0.0308(3) Uani d 1
C C9 0.9735(2) 0.17147(18) 0.63698(16) 0.0416(4) Uani d 1
H H9 0.996(3) 0.177(2) 0.552(2) 0.057(6) Uiso d 1
C C10 1.0224(2) 0.06677(18) 0.69444(16) 0.0411(4) Uani d 1
H H10 1.082(2) -0.006(2) 0.646(2) 0.051(6) Uiso d 1
C C11 0.98655(19) 0.06710(15) 0.81653(15) 0.0348(3) Uani d 1
H H11 1.020(2) -0.006(2) 0.858(2) 0.050(6) Uiso d 1
C C12 0.90333(17) 0.17445(14) 0.88159(14) 0.0280(3) Uani d 1
H H12 0.880(2) 0.1783(17) 0.9689(18) 0.033(4) Uiso d 1
C C13 0.85463(15) 0.28126(13) 0.82543(13) 0.0247(3) Uani d 1
C C14 0.82037(15) 0.51951(13) 0.92651(12) 0.0230(3) Uani d 1
C C15 0.73064(17) 0.61472(13) 1.02316(13) 0.0254(3) Uani d 1
H H15A 0.810(2) 0.6650(18) 1.0828(18) 0.035(4) Uiso d 1
H H15B 0.664(2) 0.5616(18) 1.0653(17) 0.032(4) Uiso d 1
C C16 0.63237(16) 0.71090(13) 0.96200(13) 0.0251(3) Uani d 1
C C17 0.68045(17) 0.81614(14) 0.90528(15) 0.0305(3) Uani d 1
H H17 0.793(2) 0.8410(19) 0.8959(18) 0.039(5) Uiso d 1
C C18 0.54213(17) 0.86907(14) 0.86181(14) 0.0279(3) Uani d 1
C C19 0.5098(2) 0.98073(17) 0.79240(18) 0.0390(4) Uani d 1
H H19A 0.445(3) 1.052(3) 0.838(3) 0.079(8) Uiso d 1
H H19B 0.609(3) 1.019(2) 0.772(2) 0.064(7) Uiso d 1
H H19C 0.445(3) 0.947(2) 0.714(2) 0.052(6) Uiso d 1
O O3 0.89511(12) 0.24005(10) 0.20075(10) 0.0295(3) Uani d 1
H H3A 0.872(3) 0.263(3) 0.278(3) 0.074(8) Uiso d 1
H H3B 0.946(3) 0.315(3) 0.181(2) 0.061(6) Uiso d 1

loop_
_atom_site_aniso_label
_atom_site_aniso_U_11
_atom_site_aniso_U_22
_atom_site_aniso_U_33
_atom_site_aniso_U_12
_atom_site_aniso_U_13
_atom_site_aniso_U_23
O1 0.0582(7) 0.0541(7) 0.0246(6) 0.0020(6) 0.0032(5) 0.0061(5)
O2 0.0293(5) 0.0313(5) 0.0310(5) -0.0026(4) 0.0063(4) 0.0097(4)
N1 0.0403(7) 0.0429(7) 0.0214(6) 0.0066(6) 0.0041(5) 0.0091(5)
N2 0.0248(5) 0.0240(5) 0.0202(5) 0.0007(4) 0.0042(4) 0.0061(4)
N3 0.0275(6) 0.0259(6) 0.0275(6) 0.0019(4) 0.0033(5) 0.0074(4)
N4 0.0265(6) 0.0270(6) 0.0303(6) 0.0021(5) 0.0022(5) 0.0090(5)
C1 0.0303(7) 0.0556(10) 0.0240(7) -0.0008(7) 0.0050(6) 0.0156(6)
C2 0.0413(9) 0.0539(10) 0.0349(9) -0.0047(7) -0.0044(7) 0.0203(7)
C3 0.0563(11) 0.0548(11) 0.0477(11) -0.0014(9) 0.0004(9) 0.0228(9)
C4 0.0508(11) 0.0746(14) 0.0483(11) 0.0143(10) 0.0088(9) 0.0368(10)
C5 0.0385(9) 0.0839(14) 0.0327(9) 0.0126(9) 0.0027(7) 0.0245(9)
C6 0.0357(8) 0.0713(12) 0.0251(8) 0.0046(8) 0.0028(6) 0.0151(7)
C7 0.0323(7) 0.0530(9) 0.0217(7) -0.0005(7) 0.0055(6) 0.0099(6)
C8 0.0311(7) 0.0371(8) 0.0245(7) 0.0046(6) 0.0032(6) 0.0069(6)
C9 0.0448(9) 0.0514(10) 0.0279(8) 0.0117(8) 0.0096(7) 0.0041(7)
C10 0.0412(8) 0.0415(9) 0.0370(9) 0.0115(7) 0.0082(7) -0.0023(7)
C11 0.0359(8) 0.0288(7) 0.0389(8) 0.0034(6) 0.0042(7) 0.0047(6)
C12 0.0297(7) 0.0266(7) 0.0279(7) -0.0002(5) 0.0041(6) 0.0055(5)
C13 0.0237(6) 0.0267(6) 0.0226(7) 0.0000(5) 0.0023(5) 0.0026(5)
C14 0.0241(6) 0.0264(6) 0.0200(6) 0.0016(5) -0.0007(5) 0.0089(5)
C15 0.0297(7) 0.0237(6) 0.0234(7) 0.0021(5) 0.0023(6) 0.0063(5)
C16 0.0276(6) 0.0218(6) 0.0253(7) 0.0007(5) 0.0016(5) 0.0036(5)
C17 0.0275(7) 0.0279(7) 0.0386(8) -0.0009(6) 0.0015(6) 0.0128(6)
C18 0.0307(7) 0.0240(6) 0.0297(7) -0.0011(5) 0.0024(6) 0.0071(5)
C19 0.0421(9) 0.0328(8) 0.0464(10) 0.0036(7) -0.0005(8) 0.0191(7)
O3 0.0316(5) 0.0291(5) 0.0289(6) -0.0006(4) 0.0034(4) 0.0082(4)

loop_
_atom_type_symbol
_atom_type_description
_atom_type_scat_dispersion_real
_atom_type_scat_dispersion_imag
_atom_type_scat_source
C C 0.0181 0.0091 'International Tables Vol C Tables 4.2.6.8 and 6.1.1.4'
H H 0.0000 0.0000 'International Tables Vol C Tables 4.2.6.8 and 6.1.1.4'
N N 0.0311 0.0180 'International Tables Vol C Tables 4.2.6.8 and 6.1.1.4'
O O 0.0492 0.0322 'International Tables Vol C Tables 4.2.6.8 and 6.1.1.4'

loop_
_geom_angle_atom_site_label_1
_geom_angle_atom_site_label_2
_geom_angle_atom_site_label_3
_geom_angle
C7 N1 C8 127.23(14)
C7 N1 H1 115.9(14)
C8 N1 H1 116.9(14)
C14 N2 C13 123.60(11)
C14 N2 H2A 117.1(11)
C13 N2 H2A 117.0(11)
C16 N3 N4 104.44(11)
C18 N4 N3 112.75(11)
C18 N4 H4A 129.2(13)
N3 N4 H4A 117.3(13)
C2 C1 C6 118.94(16)
C2 C1 C7 123.71(14)
C6 C1 C7 117.33(16)
C3 C2 C1 120.71(16)
C3 C2 H2 117.6(12)
C1 C2 H2 121.7(12)
C2 C3 C4 119.9(2)
C2 C3 H3 120.2(15)
C4 C3 H3 119.9(15)
C5 C4 C3 119.85(19)
C5 C4 H4 123.0(15)
C3 C4 H4 117.1(15)
C4 C5 C6 120.57(16)
C4 C5 H5 121.4(12)
C6 C5 H5 118.0(13)
C5 C6 C1 120.03(18)
C5 C6 H6 121.8(12)
C1 C6 H6 118.1(13)
O1 C7 N1 122.37(16)
O1 C7 C1 122.02(14)
N1 C7 C1 115.58(14)
C9 C8 C13 118.99(14)
C9 C8 N1 122.09(14)
C13 C8 N1 118.91(13)
C10 C9 C8 120.75(15)
C10 C9 H9 123.7(13)
C8 C9 H9 115.5(13)
C9 C10 C11 120.29(14)
C9 C10 H10 117.5(13)
C11 C10 H10 122.2(13)
C10 C11 C12 119.52(15)
C10 C11 H11 121.3(12)
C12 C11 H11 119.2(12)
C11 C12 C13 120.87(14)
C11 C12 H12 121.0(10)
C13 C12 H12 118.1(10)
C12 C13 C8 119.56(13)
C12 C13 N2 117.38(12)
C8 C13 N2 123.06(13)
O2 C14 N2 122.29(12)
O2 C14 C15 121.70(12)
N2 C14 C15 115.99(12)
C16 C15 C14 110.76(11)
C16 C15 H15A 109.7(11)
C14 C15 H15A 106.3(11)
C16 C15 H15B 110.7(10)
C14 C15 H15B 109.5(10)
H15A C15 H15B 109.7(15)
N3 C16 C17 110.92(12)
N3 C16 C15 119.15(12)
C17 C16 C15 129.92(13)
C18 C17 C16 105.70(13)
C18 C17 H17 129.2(11)
C16 C17 H17 125.0(11)
N4 C18 C17 106.19(12)
N4 C18 C19 120.86(13)
C17 C18 C19 132.95(14)
C18 C19 H19A 112.3(16)
C18 C19 H19B 110.6(14)
H19A C19 H19B 111(2)
C18 C19 H19C 110.7(12)
H19A C19 H19C 104(2)
H19B C19 H19C 108.2(19)
H3A O3 H3B 107(2)

loop_
_geom_bond_atom_site_label_1
_geom_bond_atom_site_label_2
_geom_bond_distance
O1 C7 1.236(2)
O2 C14 1.2368(16)
N1 C7 1.3578(19)
N1 C8 1.413(2)
N1 H1 0.88(2)
N2 C14 1.3444(17)
N2 C13 1.4316(17)
N2 H2A 0.95(2)
N3 C16 1.3346(18)
N3 N4 1.3611(16)
N4 C18 1.3414(19)
N4 H4A 0.92(2)
C1 C2 1.393(3)
C1 C6 1.398(2)
C1 C7 1.492(2)
C2 C3 1.383(3)
C2 H2 0.99(2)
C3 C4 1.388(3)
C3 H3 0.97(3)
C4 C5 1.380(3)
C4 H4 0.96(2)
C5 C6 1.385(3)
C5 H5 1.00(2)
C6 H6 1.02(2)
C8 C9 1.397(2)
C8 C13 1.399(2)
C9 C10 1.380(3)
C9 H9 0.97(2)
C10 C11 1.382(2)
C10 H10 0.97(2)
C11 C12 1.386(2)
C11 H11 0.98(2)
C12 C13 1.390(2)
C12 H12 0.978(19)
C14 C15 1.5167(18)
C15 C16 1.5026(19)
C15 H15A 0.957(19)
C15 H15B 0.972(19)
C16 C17 1.400(2)
C17 C18 1.377(2)
C17 H17 0.997(19)
C18 C19 1.492(2)
C19 H19A 0.98(3)
C19 H19B 0.97(3)
C19 H19C 0.98(2)
O3 H3A 0.87(3)
O3 H3B 0.94(3)

loop_
_geom_hbond_atom_site_label_D
_geom_hbond_atom_site_label_H
_geom_hbond_atom_site_label_A
_geom_hbond_site_symmetry_A
_geom_hbond_distance_DH
_geom_hbond_distance_HA
_geom_hbond_distance_DA
_geom_hbond_angle_DHA
N1 H1 O2 . 0.88(2) 2.09(2) 2.7902(17) 135.0(19)
N2 H2A N3 2_667 0.95(2) 1.98(2) 2.9209(17) 176.4(17)
N4 H4A O3 2_666 0.92(2) 1.88(2) 2.7883(16) 166.9(19)
C12 H12 O3 1_556 0.978(19) 2.464(19) 3.4042(19) 161.2(14)
O3 H3A O1 . 0.87(3) 1.89(3) 2.7445(16) 167(2)
O3 H3B O2 2_766 0.94(3) 1.83(3) 2.7575(15) 169(2)
C15 H15A Cg3 2_767 0.957(19) 2.893(18) 3.8485(15) 174.0(14)
C19 H19A Cg1 2_677 0.98(3) 2.86(3) 3.645(2) 138(2)

loop_
_geom_torsion_atom_site_label_1
_geom_torsion_atom_site_label_2
_geom_torsion_atom_site_label_3
_geom_torsion_atom_site_label_4
_geom_torsion
C16 N3 N4 C18 0.84(15)
C6 C1 C2 C3 0.1(3)
C7 C1 C2 C3 -177.84(16)
C1 C2 C3 C4 0.3(3)
C2 C3 C4 C5 -0.6(3)
C3 C4 C5 C6 0.4(3)
C4 C5 C6 C1 0.1(3)
C2 C1 C6 C5 -0.4(2)
C7 C1 C6 C5 177.75(15)
C8 N1 C7 O1 -1.2(3)
C8 N1 C7 C1 176.82(14)
C2 C1 C7 O1 -163.00(17)
C6 C1 C7 O1 19.0(2)
C2 C1 C7 N1 19.0(2)
C6 C1 C7 N1 -159.01(14)
C7 N1 C8 C9 32.0(2)
C7 N1 C8 C13 -149.26(15)
C13 C8 C9 C10 1.3(3)
N1 C8 C9 C10 -179.91(15)
C8 C9 C10 C11 0.1(3)
C9 C10 C11 C12 -1.0(3)
C10 C11 C12 C13 0.4(2)
C11 C12 C13 C8 1.1(2)
C11 C12 C13 N2 -179.58(13)
C9 C8 C13 C12 -1.9(2)
N1 C8 C13 C12 179.30(13)
C9 C8 C13 N2 178.78(14)
N1 C8 C13 N2 0.0(2)
C14 N2 C13 C12 120.82(14)
C14 N2 C13 C8 -59.84(18)
C13 N2 C14 O2 11.49(19)
C13 N2 C14 C15 -170.30(11)
O2 C14 C15 C16 68.48(16)
N2 C14 C15 C16 -109.73(13)
N4 N3 C16 C17 -0.49(15)
N4 N3 C16 C15 -179.14(11)
C14 C15 C16 N3 111.39(14)
C14 C15 C16 C17 -66.96(18)
N3 C16 C17 C18 0.00(16)
C15 C16 C17 C18 178.46(13)
N3 N4 C18 C17 -0.86(16)
N3 N4 C18 C19 178.99(13)
C16 C17 C18 N4 0.50(16)
C16 C17 C18 C19 -179.31(16)

_cod_database_fobs_code 1545387
